data_7151854
loop_
_publ_author_name
'Khlebnikov, Alexander F.'
'Novikov, Mikhail S.'
'Golovkina, Maria V.'
'Petrovskii, Petr P.'
'Konev, Alexander S.'
'Yufit, Dmitry S.'
'Stoeckli-Evans, Helen'

_publ_section_title
;
 An efficient approach to azirino and pyrrolo-fused dibenzazepines.
 Conformations of substituted dibenzo[c,f]pyrrolo[1,2-a]azepines.
;
_journal_issue 10
_journal_name_full 'Organic &amp; biomolecular chemistry'
_journal_page_first 3886
_journal_page_last 3895
_journal_paper_doi 10.1039/c1ob05081h
_journal_volume 9
_journal_year 2011
_chemical_formula_moiety 'C21 H16 Cl N'
_chemical_formula_sum 'C21 H16 Cl N'
_chemical_formula_weight 317.80
_chemical_name_systematic
;
?
;
_space_group_IT_number 14
_symmetry_cell_setting monoclinic
_symmetry_space_group_name_Hall '-P 2yn'
_symmetry_space_group_name_H-M 'P 1 21/n 1'
_atom_sites_solution_hydrogens geom
_atom_sites_solution_primary direct
_atom_sites_solution_secondary difmap
_audit_creation_method SHELXL-97
_cell_angle_alpha 90.00
_cell_angle_beta 91.254(4)
_cell_angle_gamma 90.00
_cell_formula_units_Z 4
_cell_length_a 11.5596(6)
_cell_length_b 9.9041(5)
_cell_length_c 13.9757(7)
_cell_measurement_reflns_used 17451
_cell_measurement_temperature 173(2)
_cell_measurement_theta_max 27.18
_cell_measurement_theta_min 1.46
_cell_volume 1599.66(14)
_computing_cell_refinement 'X-Area V1.52'
_computing_data_collection 'X-Area V1.52 (Stoe & Cie, 2009)'
_computing_data_reduction 'X-RED32 V1.48 (Stoe & Cie, 2009)'
_computing_molecular_graphics 'PLATON (Spek, 2009)'
_computing_publication_material SHELXL-97
_computing_structure_refinement 'SHELXL-97 (Sheldrick, 2008)'
_computing_structure_solution 'SHELXS-97 (Sheldrick, 2008)'
_diffrn_ambient_temperature 173(2)
_diffrn_measured_fraction_theta_full 0.996
_diffrn_measured_fraction_theta_max 0.996
_diffrn_measurement_device_type 'STOE IPDS-2'
_diffrn_measurement_method '\f + \w scans'
_diffrn_radiation_monochromator graphite
_diffrn_radiation_source 'fine-focus sealed tube'
_diffrn_radiation_type MoK\a
_diffrn_radiation_wavelength 0.71073
_diffrn_reflns_av_R_equivalents 0.0506
_diffrn_reflns_av_sigmaI/netI 0.0287
_diffrn_reflns_limit_h_max 14
_diffrn_reflns_limit_h_min -14
_diffrn_reflns_limit_k_max 12
_diffrn_reflns_limit_k_min -12
_diffrn_reflns_limit_l_max 17
_diffrn_reflns_limit_l_min -16
_diffrn_reflns_number 16074
_diffrn_reflns_theta_full 26.74
_diffrn_reflns_theta_max 26.74
_diffrn_reflns_theta_min 2.26
_diffrn_standards_decay_% 0
_diffrn_standards_number 0
_exptl_absorpt_coefficient_mu 0.237
_exptl_absorpt_correction_T_max 1.0000
_exptl_absorpt_correction_T_min 0.6143
_exptl_absorpt_correction_type multi-scan
_exptl_absorpt_process_details 'MULscanABS in PLATON (Spek, 2009)'
_exptl_crystal_colour colourless
_exptl_crystal_density_diffrn 1.320
_exptl_crystal_density_meas ?
_exptl_crystal_density_method 'not measured'
_exptl_crystal_description block
_exptl_crystal_F_000 664
_exptl_crystal_size_max 0.45
_exptl_crystal_size_mid 0.40
_exptl_crystal_size_min 0.40
_refine_diff_density_max 0.256
_refine_diff_density_min -0.238
_refine_diff_density_rms 0.038
_refine_ls_extinction_coef 0.008(2)
_refine_ls_extinction_expression Fc^*^=kFc[1+0.001xFc^2^\l^3^/sin(2\q)]^-1/4^
_refine_ls_extinction_method SHELXL
_refine_ls_goodness_of_fit_ref 1.054
_refine_ls_hydrogen_treatment constr
_refine_ls_matrix_type full
_refine_ls_number_parameters 209
_refine_ls_number_reflns 3392
_refine_ls_number_restraints 0
_refine_ls_restrained_S_all 1.054
_refine_ls_R_factor_all 0.0458
_refine_ls_R_factor_gt 0.0383
_refine_ls_shift/su_max 0.000
_refine_ls_shift/su_mean 0.000
_refine_ls_structure_factor_coef Fsqd
_refine_ls_weighting_details 'calc w=1/[\s^2^(Fo^2^)+(0.0383P)^2^+0.6473P] where P=(Fo^2^+2Fc^2^)/3'
_refine_ls_weighting_scheme calc
_refine_ls_wR_factor_gt 0.0922
_refine_ls_wR_factor_ref 0.0957
_reflns_number_gt 2979
_reflns_number_total 3392
_reflns_threshold_expression I>2\s(I)
_cod_data_source_file c1ob05081h.txt
_cod_data_source_block 2b
_cod_depositor_comments
;
The following automatic conversions were performed:

'_exptl_crystal_density_meas' value 'none' was changed to '?' - the
value is perceived as not measured.

Automatic conversion script
Id: cif_fix_values 3008 2015-01-20 13:52:24Z robertas 
;
_cod_original_sg_symbol_H-M 'P 21/n'
_cod_database_code 7151854

loop_
_symmetry_equiv_pos_site_id
_symmetry_equiv_pos_as_xyz
1 x,y,z
2 1/2-x,1/2+y,1/2-z
3 -x,-y,-z
4 1/2+x,1/2-y,1/2+z

loop_
_atom_site_aniso_label
_atom_site_aniso_U_11
_atom_site_aniso_U_22
_atom_site_aniso_U_33
_atom_site_aniso_U_23
_atom_site_aniso_U_13
_atom_site_aniso_U_12
Cl1 0.0450(3) 0.0352(2) 0.0717(3) 0.0184(2) -0.0113(2) 0.0047(2)
N1 0.0228(6) 0.0327(6) 0.0284(6) -0.0012(5) -0.0018(4) -0.0010(5)
C1 0.0302(7) 0.0226(7) 0.0464(9) 0.0052(6) -0.0078(6) -0.0037(6)
C2 0.0392(8) 0.0317(8) 0.0351(8) 0.0088(6) -0.0003(6) -0.0045(6)
C3 0.0299(7) 0.0340(8) 0.0336(7) 0.0028(6) 0.0034(6) 0.0008(6)
C4 0.0252(7) 0.0246(7) 0.0301(7) -0.0004(5) -0.0016(5) -0.0038(5)
C5 0.0239(6) 0.0284(7) 0.0262(6) -0.0002(5) -0.0012(5) -0.0024(5)
C6 0.0210(6) 0.0277(7) 0.0264(7) 0.0030(5) -0.0019(5) -0.0029(5)
C7 0.0202(6) 0.0304(7) 0.0279(7) 0.0034(5) -0.0020(5) -0.0050(5)
C8 0.0201(6) 0.0323(7) 0.0261(7) 0.0018(6) 0.0002(5) -0.0028(5)
C9 0.0237(7) 0.0380(8) 0.0294(7) -0.0028(6) 0.0010(5) 0.0041(6)
C10 0.0295(7) 0.0333(7) 0.0226(6) -0.0065(6) 0.0018(5) -0.0004(6)
C11 0.0273(7) 0.0333(7) 0.0226(6) -0.0056(6) 0.0000(5) -0.0026(6)
C12 0.0282(7) 0.0421(9) 0.0312(7) -0.0081(6) 0.0016(6) -0.0055(6)
C13 0.0395(9) 0.0432(9) 0.0329(8) -0.0100(7) 0.0054(6) -0.0140(7)
C14 0.0555(10) 0.0321(8) 0.0334(8) -0.0074(6) 0.0080(7) -0.0096(7)
C15 0.0427(9) 0.0343(8) 0.0296(7) -0.0065(6) 0.0028(6) 0.0040(7)
C16 0.0238(7) 0.0350(8) 0.0312(7) 0.0046(6) -0.0023(5) 0.0004(6)
C17 0.0302(7) 0.0402(8) 0.0311(7) 0.0036(6) -0.0104(6) -0.0059(6)
C18 0.0357(8) 0.0336(8) 0.0347(8) -0.0051(6) -0.0076(6) -0.0071(6)
C19 0.0280(7) 0.0278(7) 0.0386(8) -0.0008(6) -0.0042(6) -0.0026(6)
C20 0.0285(7) 0.0294(7) 0.0323(7) 0.0018(6) 0.0012(6) -0.0030(6)
C21 0.0278(7) 0.0278(7) 0.0472(9) -0.0004(6) 0.0016(6) 0.0005(6)

loop_
_atom_site_label
_atom_site_type_symbol
_atom_site_thermal_displace_type
_atom_site_fract_x
_atom_site_fract_y
_atom_site_fract_z
_atom_site_occupancy
_atom_site_U_iso_or_equiv
_atom_site_calc_flag
_atom_site_refinement_flags
Cl1 Cl Uani 0.02583(4) 0.76754(4) 0.42065(4) 1.000 0.0508(2) . .
N1 N Uani 0.37957(10) 0.24743(12) 0.56555(8) 1.000 0.0280(3) . .
C1 C Uani 0.11285(13) 0.64848(14) 0.47976(12) 1.000 0.0332(4) . .
C2 C Uani 0.20466(13) 0.59323(15) 0.43182(12) 1.000 0.0354(5) . .
C3 C Uani 0.27303(13) 0.49776(16) 0.47803(11) 1.000 0.0325(4) . .
C4 C Uani 0.25086(12) 0.45781(14) 0.57157(10) 1.000 0.0267(4) . .
C5 C Uani 0.32319(11) 0.35476(14) 0.62198(10) 1.000 0.0262(4) . .
C6 C Uani 0.45214(11) 0.34985(14) 0.61288(10) 1.000 0.0251(4) . .
C7 C Uani 0.52974(11) 0.32295(14) 0.69633(10) 1.000 0.0262(4) . .
C8 C Uani 0.60182(11) 0.20952(15) 0.69835(10) 1.000 0.0262(4) . .
C9 C Uani 0.59224(12) 0.10497(15) 0.61952(10) 1.000 0.0304(4) . .
C10 C Uani 0.47544(12) 0.03601(15) 0.61922(10) 1.000 0.0285(4) . .
C11 C Uani 0.37477(12) 0.11030(15) 0.59848(10) 1.000 0.0277(4) . .
C12 C Uani 0.26691(13) 0.04690(16) 0.60031(11) 1.000 0.0338(4) . .
C13 C Uani 0.25871(14) -0.08938(17) 0.62150(11) 1.000 0.0385(5) . .
C14 C Uani 0.35753(16) -0.16373(17) 0.64188(11) 1.000 0.0402(5) . .
C15 C Uani 0.46493(14) -0.10055(16) 0.64132(11) 1.000 0.0355(5) . .
C16 C Uani 0.68129(12) 0.19478(16) 0.77436(10) 1.000 0.0300(4) . .
C17 C Uani 0.68883(13) 0.28983(16) 0.84679(11) 1.000 0.0340(4) . .
C18 C Uani 0.61733(13) 0.40156(16) 0.84488(11) 1.000 0.0348(5) . .
C19 C Uani 0.53790(12) 0.41851(15) 0.76941(11) 1.000 0.0315(4) . .
C20 C Uani 0.15814(12) 0.51655(15) 0.61807(11) 1.000 0.0301(4) . .
C21 C Uani 0.08817(13) 0.61173(15) 0.57247(12) 1.000 0.0343(4) . .
H2 H Uiso 0.22060 0.62030 0.36820 1.000 0.0420 calc R
H3 H Uiso 0.33610 0.45880 0.44550 1.000 0.0390 calc R
H5 H Uiso 0.29380 0.32520 0.68540 1.000 0.0310 calc R
H6 H Uiso 0.48300 0.41900 0.56800 1.000 0.0300 calc R
H9A H Uiso 0.60350 0.14920 0.55690 1.000 0.0360 calc R
H9B H Uiso 0.65390 0.03660 0.62870 1.000 0.0360 calc R
H12 H Uiso 0.19870 0.09760 0.58690 1.000 0.0410 calc R
H13 H Uiso 0.18500 -0.13190 0.62200 1.000 0.0460 calc R
H14 H Uiso 0.35200 -0.25730 0.65620 1.000 0.0480 calc R
H15 H Uiso 0.53250 -0.15150 0.65630 1.000 0.0430 calc R
H16 H Uiso 0.73090 0.11830 0.77640 1.000 0.0360 calc R
H17 H Uiso 0.74340 0.27820 0.89800 1.000 0.0410 calc R
H18 H Uiso 0.62230 0.46650 0.89480 1.000 0.0420 calc R
H19 H Uiso 0.48900 0.49560 0.76770 1.000 0.0380 calc R
H20 H Uiso 0.14250 0.49110 0.68200 1.000 0.0360 calc R
H21 H Uiso 0.02460 0.65080 0.60440 1.000 0.0410 calc R

loop_
_atom_type_symbol
_atom_type_description
_atom_type_scat_dispersion_real
_atom_type_scat_dispersion_imag
_atom_type_scat_source
C C 0.0033 0.0016 'International Tables Vol C Tables 4.2.6.8 and 6.1.1.4'
H H 0.0000 0.0000 'International Tables Vol C Tables 4.2.6.8 and 6.1.1.4'
Cl Cl 0.1484 0.1585 'International Tables Vol C Tables 4.2.6.8 and 6.1.1.4'
N N 0.0061 0.0033 'International Tables Vol C Tables 4.2.6.8 and 6.1.1.4'

loop_
_geom_angle_atom_site_label_1
_geom_angle_atom_site_label_2
_geom_angle_atom_site_label_3
_geom_angle
_geom_angle_site_symmetry_1
_geom_angle_site_symmetry_2
_geom_angle_site_symmetry_3
_geom_angle_publ_flag
C5 N1 C6 61.15(9) . . . yes
C5 N1 C11 119.16(11) . . . yes
C6 N1 C11 122.42(11) . . . yes
Cl1 C1 C2 118.63(13) . . . yes
Cl1 C1 C21 119.54(12) . . . yes
C2 C1 C21 121.83(14) . . . no
C1 C2 C3 118.80(15) . . . no
C2 C3 C4 121.11(14) . . . no
C3 C4 C5 121.72(13) . . . no
C3 C4 C20 118.54(13) . . . no
C5 C4 C20 119.74(13) . . . no
N1 C5 C4 119.28(12) . . . yes
N1 C5 C6 58.83(9) . . . yes
C4 C5 C6 122.12(12) . . . no
N1 C6 C5 60.02(9) . . . yes
N1 C6 C7 124.23(12) . . . yes
C5 C6 C7 121.70(12) . . . no
C6 C7 C8 120.74(12) . . . no
C6 C7 C19 119.03(12) . . . no
C8 C7 C19 119.99(13) . . . no
C7 C8 C9 120.04(12) . . . no
C7 C8 C16 118.75(13) . . . no
C9 C8 C16 121.22(13) . . . no
C8 C9 C10 111.21(11) . . . no
C9 C10 C11 120.03(13) . . . no
C9 C10 C15 121.32(13) . . . no
C11 C10 C15 118.65(13) . . . no
N1 C11 C10 121.68(12) . . . yes
N1 C11 C12 118.16(13) . . . yes
C10 C11 C12 119.84(14) . . . no
C11 C12 C13 120.47(14) . . . no
C12 C13 C14 120.16(15) . . . no
C13 C14 C15 119.51(15) . . . no
C10 C15 C14 121.35(15) . . . no
C8 C16 C17 121.01(14) . . . no
C16 C17 C18 120.19(14) . . . no
C17 C18 C19 119.69(14) . . . no
C7 C19 C18 120.38(13) . . . no
C4 C20 C21 121.07(14) . . . no
C1 C21 C20 118.64(14) . . . no
C1 C2 H2 121.00 . . . no
C3 C2 H2 121.00 . . . no
C2 C3 H3 119.00 . . . no
C4 C3 H3 119.00 . . . no
N1 C5 H5 115.00 . . . no
C4 C5 H5 115.00 . . . no
C6 C5 H5 115.00 . . . no
N1 C6 H6 114.00 . . . no
C5 C6 H6 114.00 . . . no
C7 C6 H6 114.00 . . . no
C8 C9 H9A 109.00 . . . no
C8 C9 H9B 109.00 . . . no
C10 C9 H9A 109.00 . . . no
C10 C9 H9B 109.00 . . . no
H9A C9 H9B 108.00 . . . no
C11 C12 H12 120.00 . . . no
C13 C12 H12 120.00 . . . no
C12 C13 H13 120.00 . . . no
C14 C13 H13 120.00 . . . no
C13 C14 H14 120.00 . . . no
C15 C14 H14 120.00 . . . no
C10 C15 H15 119.00 . . . no
C14 C15 H15 119.00 . . . no
C8 C16 H16 120.00 . . . no
C17 C16 H16 119.00 . . . no
C16 C17 H17 120.00 . . . no
C18 C17 H17 120.00 . . . no
C17 C18 H18 120.00 . . . no
C19 C18 H18 120.00 . . . no
C7 C19 H19 120.00 . . . no
C18 C19 H19 120.00 . . . no
C4 C20 H20 120.00 . . . no
C21 C20 H20 119.00 . . . no
C1 C21 H21 121.00 . . . no
C20 C21 H21 121.00 . . . no

loop_
_geom_bond_atom_site_label_1
_geom_bond_atom_site_label_2
_geom_bond_distance
_geom_bond_site_symmetry_1
_geom_bond_site_symmetry_2
_geom_bond_publ_flag
Cl1 C1 1.7460(16) . . yes
N1 C5 1.4830(18) . . yes
N1 C6 1.4649(18) . . yes
N1 C11 1.4355(19) . . yes
C1 C2 1.381(2) . . no
C1 C21 1.382(2) . . no
C2 C3 1.383(2) . . no
C3 C4 1.395(2) . . no
C4 C5 1.4870(19) . . no
C4 C20 1.393(2) . . no
C5 C6 1.4996(18) . . no
C6 C7 1.4799(19) . . no
C7 C8 1.399(2) . . no
C7 C19 1.394(2) . . no
C8 C9 1.514(2) . . no
C8 C16 1.3968(19) . . no
C9 C10 1.513(2) . . no
C10 C11 1.402(2) . . no
C10 C15 1.393(2) . . no
C11 C12 1.397(2) . . no
C12 C13 1.386(2) . . no
C13 C14 1.384(2) . . no
C14 C15 1.391(2) . . no
C16 C17 1.384(2) . . no
C17 C18 1.381(2) . . no
C18 C19 1.393(2) . . no
C20 C21 1.388(2) . . no
C2 H2 0.9500 . . no
C3 H3 0.9500 . . no
C5 H5 1.0000 . . no
C6 H6 1.0000 . . no
C9 H9A 0.9900 . . no
C9 H9B 0.9900 . . no
C12 H12 0.9500 . . no
C13 H13 0.9500 . . no
C14 H14 0.9500 . . no
C15 H15 0.9500 . . no
C16 H16 0.9500 . . no
C17 H17 0.9500 . . no
C18 H18 0.9500 . . no
C19 H19 0.9500 . . no
C20 H20 0.9500 . . no
C21 H21 0.9500 . . no

loop_
_geom_torsion_atom_site_label_1
_geom_torsion_atom_site_label_2
_geom_torsion_atom_site_label_3
_geom_torsion_atom_site_label_4
_geom_torsion
_geom_torsion_site_symmetry_1
_geom_torsion_site_symmetry_2
_geom_torsion_site_symmetry_3
_geom_torsion_site_symmetry_4
_geom_torsion_publ_flag
C6 N1 C5 C4 111.92(14) . . . . no
C11 N1 C5 C4 -134.90(13) . . . . no
C11 N1 C5 C6 113.18(13) . . . . no
C5 N1 C6 C7 109.96(15) . . . . no
C11 N1 C6 C5 -108.00(13) . . . . no
C11 N1 C6 C7 1.96(19) . . . . no
C5 N1 C11 C10 -121.02(14) . . . . no
C5 N1 C11 C12 65.42(17) . . . . no
C6 N1 C11 C10 -48.49(19) . . . . no
C6 N1 C11 C12 137.95(14) . . . . no
Cl1 C1 C2 C3 -179.29(12) . . . . no
C21 C1 C2 C3 0.5(2) . . . . no
Cl1 C1 C21 C20 179.77(12) . . . . no
C2 C1 C21 C20 0.0(2) . . . . no
C1 C2 C3 C4 -0.4(2) . . . . no
C2 C3 C4 C5 179.66(14) . . . . no
C2 C3 C4 C20 -0.2(2) . . . . no
C3 C4 C5 N1 -29.76(19) . . . . no
C3 C4 C5 C6 39.8(2) . . . . no
C20 C4 C5 N1 150.10(13) . . . . no
C20 C4 C5 C6 -140.30(14) . . . . no
C3 C4 C20 C21 0.7(2) . . . . no
C5 C4 C20 C21 -179.17(13) . . . . no
N1 C5 C6 C7 -114.01(14) . . . . no
C4 C5 C6 N1 -107.17(14) . . . . no
C4 C5 C6 C7 138.82(14) . . . . no
N1 C6 C7 C8 45.34(19) . . . . no
N1 C6 C7 C19 -140.38(14) . . . . no
C5 C6 C7 C8 118.47(15) . . . . no
C5 C6 C7 C19 -67.25(18) . . . . no
C6 C7 C8 C9 -6.4(2) . . . . no
C6 C7 C8 C16 174.10(13) . . . . no
C19 C7 C8 C9 179.41(13) . . . . no
C19 C7 C8 C16 -0.1(2) . . . . no
C6 C7 C19 C18 -174.55(13) . . . . no
C8 C7 C19 C18 -0.2(2) . . . . no
C7 C8 C9 C10 -64.32(17) . . . . no
C16 C8 C9 C10 115.20(14) . . . . no
C7 C8 C16 C17 0.3(2) . . . . no
C9 C8 C16 C17 -179.27(13) . . . . no
C8 C9 C10 C11 64.90(17) . . . . no
C8 C9 C10 C15 -113.68(15) . . . . no
C9 C10 C11 N1 7.9(2) . . . . no
C9 C10 C11 C12 -178.62(13) . . . . no
C15 C10 C11 N1 -173.46(13) . . . . no
C15 C10 C11 C12 0.0(2) . . . . no
C9 C10 C15 C14 179.43(14) . . . . no
C11 C10 C15 C14 0.8(2) . . . . no
N1 C11 C12 C13 173.00(13) . . . . no
C10 C11 C12 C13 -0.7(2) . . . . no
C11 C12 C13 C14 0.6(2) . . . . no
C12 C13 C14 C15 0.3(2) . . . . no
C13 C14 C15 C10 -1.0(2) . . . . no
C8 C16 C17 C18 0.0(2) . . . . no
C16 C17 C18 C19 -0.3(2) . . . . no
C17 C18 C19 C7 0.4(2) . . . . no
C4 C20 C21 C1 -0.6(2) . . . . no
